data_7003696
loop_
_publ_author_name
'Bourget-Merle, Laurence'
'Hitchcock, Peter B.'
'Lappert, Michael F.'
'Merle, Philippe G.'

_publ_section_title
;
 Synthesis and structures of crystalline Li, Al and Sn(ii) 1-azaallyls
 and \b-diketiminates derived from [Li{\m,\h3-N(SiMe3)C(Ad)C(H)SiMe3}]2
 (Ad = 1-adamantyl)
;
_journal_issue 26
_journal_name_full 'Dalton Transactions'
_journal_page_first 3493
_journal_page_last 3501
_journal_paper_doi 10.1039/b718728a
_journal_year 2008
_chemical_compound_source 'synthesis as described'
_chemical_formula_moiety 'C42 H76 Li N3 O2 Si3'
_chemical_formula_sum 'C42 H76 Li N3 O2 Si3'
_chemical_formula_weight 746.27
_chemical_name_systematic
;
?
;
_space_group_IT_number 33
_symmetry_cell_setting orthorhombic
_symmetry_Int_Tables_number 33
_symmetry_space_group_name_Hall 'P 2c -2n'
_symmetry_space_group_name_H-M 'P n a 21'
_atom_sites_solution_hydrogens geom
_atom_sites_solution_primary direct
_atom_sites_solution_secondary difmap
_audit_conform_dict_location ftp://ftp.iucr.org/cifdics/cif_core.dic
_audit_conform_dict_name cif_core.dic
_audit_conform_dict_version 2.1
_audit_creation_date 2000-07-06T17:06:15-00:00
_audit_creation_method 'WinGX routine CIF_UPDATE'
_cell_angle_alpha 90
_cell_angle_beta 90
_cell_angle_gamma 90
_cell_formula_units_Z 4
_cell_length_a 19.3106(7)
_cell_length_b 18.0975(4)
_cell_length_c 13.1943(5)
_cell_measurement_reflns_used 22541
_cell_measurement_temperature 173(2)
_cell_measurement_theta_max 25.028
_cell_measurement_theta_min 3.705
_cell_measurement_wavelength 0.71073
_cell_volume 4611.1(3)
_computing_cell_refinement 'HKL Scalepack (Otwinowski & Minor 1997)'
_computing_data_reduction 'HKL Denzo and Scalepack (Otwinowski & Minor 1997)'
_computing_molecular_graphics 'Ortep-3 for Windows (Farrugia, 1997)'
_computing_publication_material 'WinGX publication routines (Farrugia, 1999)'
_computing_structure_refinement 'SHELXL-97 (Sheldrick, 1997)'
_computing_structure_solution 'SHELXS-97 (Sheldrick, 1997)'
_diffrn_ambient_temperature 173(2)
_diffrn_measured_fraction_theta_full 0.984
_diffrn_measured_fraction_theta_max 0.984
_diffrn_measurement_device KappaCCD
_diffrn_measurement_method CCD
_diffrn_radiation_monochromator graphite
_diffrn_radiation_probe x-ray
_diffrn_radiation_type MoK\a
_diffrn_radiation_wavelength 0.71073
_diffrn_reflns_av_R_equivalents 0.0403
_diffrn_reflns_av_unetI/netI 0.047
_diffrn_reflns_limit_h_max 22
_diffrn_reflns_limit_h_min -22
_diffrn_reflns_limit_k_max 21
_diffrn_reflns_limit_k_min -19
_diffrn_reflns_limit_l_max 15
_diffrn_reflns_limit_l_min -15
_diffrn_reflns_number 18684
_diffrn_reflns_theta_full 24.99
_diffrn_reflns_theta_max 24.99
_diffrn_reflns_theta_min 3.97
_exptl_absorpt_coefficient_mu 0.138
_exptl_absorpt_correction_type none
_exptl_crystal_colour colourless
_exptl_crystal_density_diffrn 1.075
_exptl_crystal_density_method 'not measured'
_exptl_crystal_description prism
_exptl_crystal_F_000 1640
_exptl_crystal_size_max 0.4
_exptl_crystal_size_mid 0.4
_exptl_crystal_size_min 0.3
_refine_diff_density_max 0.221
_refine_diff_density_min -0.179
_refine_diff_density_rms 0.033
_refine_ls_abs_structure_details 'Flack H D (1983), Acta Cryst. A39, 876-881'
_refine_ls_abs_structure_Flack -0.07(8)
_refine_ls_extinction_method none
_refine_ls_goodness_of_fit_ref 1.046
_refine_ls_hydrogen_treatment mixed
_refine_ls_matrix_type full
_refine_ls_number_parameters 464
_refine_ls_number_reflns 7935
_refine_ls_number_restraints 1
_refine_ls_restrained_S_all 1.046
_refine_ls_R_factor_all 0.0434
_refine_ls_R_factor_gt 0.0377
_refine_ls_shift/su_max 0.001
_refine_ls_shift/su_mean 0
_refine_ls_structure_factor_coef Fsqd
_refine_ls_weighting_details 'calc w=1/[\s^2^(Fo^2^)+(0.0404P)^2^+1.3615P] where P=(Fo^2^+2Fc^2^)/3'
_refine_ls_weighting_scheme calc
_refine_ls_wR_factor_gt 0.0915
_refine_ls_wR_factor_ref 0.0964
_reflns_number_gt 7322
_reflns_number_total 7935
_reflns_threshold_expression >2sigma(I)
_cod_data_source_file b718728a.txt
_cod_data_source_block (8)-jul100
_cod_original_sg_symbol_H-M Pna2(1)
_cod_database_code 7003696

loop_
_symmetry_equiv_pos_as_xyz
'x, y, z'
'-x, -y, z+1/2'
'-x+1/2, y+1/2, z+1/2'
'x+1/2, -y+1/2, z'

loop_
_atom_site_label
_atom_site_type_symbol
_atom_site_fract_x
_atom_site_fract_y
_atom_site_fract_z
_atom_site_U_iso_or_equiv
_atom_site_adp_type
_atom_site_occupancy
_atom_site_symmetry_multiplicity
_atom_site_calc_flag
_atom_site_refinement_flags
_atom_site_disorder_assembly
_atom_site_disorder_group
Li Li 0.2117(2) 1.0322(2) 0.5839(3) 0.0395(9) Uani 1 1 d . . .
Si1 Si 0.20069(3) 0.97859(3) 0.36752(4) 0.02280(12) Uani 1 1 d . . .
Si2 Si 0.45326(3) 0.90807(3) 0.46442(6) 0.03768(16) Uani 1 1 d . . .
Si3 Si 0.25379(3) 0.93159(3) 0.21813(5) 0.02951(13) Uani 1 1 d . . .
N1 N 0.13569(9) 0.91365(9) 0.40284(14) 0.0270(4) Uani 1 1 d . . .
N2 N 0.13462(8) 1.04601(9) 0.34889(13) 0.0250(4) Uani 1 1 d . . .
N3 N 0.25536(8) 1.01160(9) 0.45433(14) 0.0258(4) Uani 1 1 d . . .
O1 O 0.12924(8) 1.08393(9) 0.61562(13) 0.0403(4) Uani 1 1 d . . .
O2 O 0.24783(10) 1.00387(11) 0.71450(16) 0.0530(5) Uani 1 1 d . . .
C1 C 0.06947(11) 0.94505(11) 0.40831(16) 0.0257(4) Uani 1 1 d . . .
C2 C 0.06922(10) 1.02125(11) 0.37970(16) 0.0245(4) Uani 1 1 d . . .
C3 C 0.00844(11) 1.06183(12) 0.38803(16) 0.0297(5) Uani 1 1 d . . .
H3 H 0.0084 1.113 0.3717 0.036 Uiso 1 1 calc R . .
C4 C -0.05234(12) 1.02794(14) 0.42022(17) 0.0344(5) Uani 1 1 d . . .
H4 H -0.0936 1.0561 0.4265 0.041 Uiso 1 1 calc R . .
C5 C -0.05294(11) 0.95345(13) 0.44312(18) 0.0350(5) Uani 1 1 d . . .
H5 H -0.0949 0.9302 0.4629 0.042 Uiso 1 1 calc R . .
C6 C 0.00815(11) 0.91219(12) 0.43733(16) 0.0302(5) Uani 1 1 d . . .
H6 H 0.0074 0.861 0.4535 0.036 Uiso 1 1 calc R . .
C7 C 0.14183(12) 0.83284(12) 0.4040(2) 0.0372(6) Uani 1 1 d . . .
H7B H 0.1775 0.8188 0.3537 0.045 Uiso 1 1 calc R . .
H7A H 0.0973 0.8121 0.3801 0.045 Uiso 1 1 calc R . .
C8 C 0.16008(13) 0.79488(14) 0.5045(2) 0.0473(7) Uani 1 1 d . . .
C9 C 0.10924(18) 0.8114(2) 0.5872(3) 0.0689(9) Uani 1 1 d . . .
H9C H 0.0631 0.7946 0.5667 0.103 Uiso 1 1 calc R . .
H9B H 0.1082 0.8647 0.5999 0.103 Uiso 1 1 calc R . .
H9A H 0.1232 0.7856 0.6493 0.103 Uiso 1 1 calc R . .
C10 C 0.23289(15) 0.81698(16) 0.5365(3) 0.0671(10) Uani 1 1 d . . .
H10C H 0.2461 0.7892 0.5973 0.101 Uiso 1 1 calc R . .
H10B H 0.234 0.87 0.5513 0.101 Uiso 1 1 calc R . .
H10A H 0.2654 0.8059 0.4816 0.101 Uiso 1 1 calc R . .
C11 C 0.16023(17) 0.71095(15) 0.4822(3) 0.0748(12) Uani 1 1 d . . .
H11C H 0.1138 0.6955 0.4609 0.112 Uiso 1 1 calc R . .
H11B H 0.1735 0.6839 0.5435 0.112 Uiso 1 1 calc R . .
H11A H 0.1935 0.7003 0.428 0.112 Uiso 1 1 calc R . .
C12 C 0.14668(11) 1.12583(11) 0.34416(16) 0.0284(5) Uani 1 1 d . . .
H12B H 0.1942 1.1353 0.3693 0.034 Uiso 1 1 calc R . .
H12A H 0.1143 1.1498 0.3922 0.034 Uiso 1 1 calc R . .
C13 C 0.13909(12) 1.16507(12) 0.24101(17) 0.0330(5) Uani 1 1 d . . .
C14 C 0.19502(14) 1.13789(14) 0.1694(2) 0.0445(6) Uani 1 1 d . . .
H14C H 0.1922 1.1652 0.1054 0.067 Uiso 1 1 calc R . .
H14B H 0.1884 1.0851 0.1563 0.067 Uiso 1 1 calc R . .
H14A H 0.2406 1.1458 0.2002 0.067 Uiso 1 1 calc R . .
C15 C 0.06873(13) 1.15321(16) 0.19198(19) 0.0469(7) Uani 1 1 d . . .
H15C H 0.0666 1.1804 0.1278 0.07 Uiso 1 1 calc R . .
H15B H 0.0323 1.1711 0.2375 0.07 Uiso 1 1 calc R . .
H15A H 0.0619 1.1004 0.179 0.07 Uiso 1 1 calc R . .
C16 C 0.14926(16) 1.24790(13) 0.2608(2) 0.0490(7) Uani 1 1 d . . .
H16C H 0.1126 1.2658 0.3059 0.073 Uiso 1 1 calc R . .
H16B H 0.1472 1.2748 0.1964 0.073 Uiso 1 1 calc R . .
H16A H 0.1945 1.256 0.2927 0.073 Uiso 1 1 calc R . .
C17 C 0.32701(10) 1.00843(11) 0.46407(17) 0.0252(4) Uani 1 1 d . . .
C18 C 0.36401(11) 0.94454(11) 0.45517(18) 0.0304(5) Uani 1 1 d . . .
H18 H 0.3323(14) 0.9009(15) 0.441(2) 0.043(7) Uiso 1 1 d . . .
C19 C 0.18364(13) 0.92037(14) 0.12133(19) 0.0409(6) Uani 1 1 d . . .
H19C H 0.2026 0.8964 0.0608 0.061 Uiso 1 1 calc R . .
H19B H 0.1652 0.969 0.1031 0.061 Uiso 1 1 calc R . .
H19A H 0.1464 0.8898 0.1495 0.061 Uiso 1 1 calc R . .
C20 C 0.32591(13) 0.98981(15) 0.1670(2) 0.0443(6) Uani 1 1 d . . .
H20C H 0.308 1.0387 0.1488 0.066 Uiso 1 1 calc R . .
H20B H 0.3455 0.9661 0.1067 0.066 Uiso 1 1 calc R . .
H20A H 0.362 0.9951 0.2187 0.066 Uiso 1 1 calc R . .
C21 C 0.29426(15) 0.83670(15) 0.2297(2) 0.0497(7) Uani 1 1 d . . .
H21C H 0.313 0.8216 0.1638 0.075 Uiso 1 1 calc R . .
H21B H 0.259 0.8011 0.2515 0.075 Uiso 1 1 calc R . .
H21A H 0.3317 0.8382 0.2797 0.075 Uiso 1 1 calc R . .
C22 C 0.51745(16) 0.9496(2) 0.3741(4) 0.0792(11) Uani 1 1 d . . .
H22C H 0.5206 1.0029 0.3861 0.119 Uiso 1 1 calc R . .
H22B H 0.5023 0.9406 0.3043 0.119 Uiso 1 1 calc R . .
H22A H 0.5629 0.9268 0.3847 0.119 Uiso 1 1 calc R . .
C23 C 0.44486(17) 0.80793(17) 0.4295(3) 0.0708(11) Uani 1 1 d . . .
H23C H 0.4264 0.8038 0.3605 0.106 Uiso 1 1 calc R . .
H23B H 0.4134 0.7834 0.477 0.106 Uiso 1 1 calc R . .
H23A H 0.4905 0.7843 0.4326 0.106 Uiso 1 1 calc R . .
C24 C 0.49213(16) 0.90669(17) 0.5944(2) 0.0588(8) Uani 1 1 d . . .
H24C H 0.4638 0.8757 0.639 0.088 Uiso 1 1 calc R . .
H24B H 0.4938 0.9571 0.6214 0.088 Uiso 1 1 calc R . .
H24A H 0.5392 0.8866 0.5909 0.088 Uiso 1 1 calc R . .
C25 C 0.36086(10) 1.08461(11) 0.48388(17) 0.0294(5) Uani 1 1 d . . .
C26 C 0.37829(13) 1.11974(13) 0.3809(2) 0.0431(6) Uani 1 1 d . . .
H26B H 0.3355 1.1243 0.34 0.052 Uiso 1 1 calc R . .
H26A H 0.4109 1.0874 0.3437 0.052 Uiso 1 1 calc R . .
C27 C 0.41097(16) 1.19661(15) 0.3950(3) 0.0607(8) Uani 1 1 d . . .
H27 H 0.422 1.2185 0.3273 0.073 Uiso 1 1 calc R . .
C28 C 0.47766(15) 1.18918(16) 0.4575(3) 0.0719(10) Uani 1 1 d . . .
H28B H 0.5107 1.1563 0.422 0.086 Uiso 1 1 calc R . .
H28A H 0.4997 1.2382 0.4656 0.086 Uiso 1 1 calc R . .
C29 C 0.45999(14) 1.15706(15) 0.5615(3) 0.0616(9) Uani 1 1 d . . .
H29 H 0.5034 1.1523 0.6023 0.074 Uiso 1 1 calc R . .
C30 C 0.42791(13) 1.08024(13) 0.5463(2) 0.0450(6) Uani 1 1 d . . .
H30B H 0.4177 1.058 0.6132 0.054 Uiso 1 1 calc R . .
H30A H 0.4615 1.0479 0.5111 0.054 Uiso 1 1 calc R . .
C31 C 0.31154(12) 1.13758(12) 0.5406(2) 0.0386(6) Uani 1 1 d . . .
H31B H 0.2678 1.1422 0.5021 0.046 Uiso 1 1 calc R . .
H31A H 0.3004 1.1166 0.608 0.046 Uiso 1 1 calc R . .
C32 C 0.34381(14) 1.21418(14) 0.5541(3) 0.0519(7) Uani 1 1 d . . .
H32 H 0.3103 1.247 0.5902 0.062 Uiso 1 1 calc R . .
C33 C 0.40948(16) 1.20710(16) 0.6169(3) 0.0641(9) Uani 1 1 d . . .
H33B H 0.4305 1.2564 0.6272 0.077 Uiso 1 1 calc R . .
H33A H 0.3984 1.186 0.6842 0.077 Uiso 1 1 calc R . .
C34 C 0.36025(16) 1.24687(14) 0.4515(3) 0.0615(8) Uani 1 1 d . . .
H34B H 0.3809 1.2965 0.4602 0.074 Uiso 1 1 calc R . .
H34A H 0.3171 1.2522 0.4117 0.074 Uiso 1 1 calc R . .
C35 C 0.12611(15) 1.16210(14) 0.6348(2) 0.0477(6) Uani 1 1 d . . .
H35B H 0.1208 1.1898 0.5705 0.057 Uiso 1 1 calc R . .
H35A H 0.1688 1.1791 0.6692 0.057 Uiso 1 1 calc R . .
C36 C 0.06390(14) 1.17337(15) 0.7019(2) 0.0473(6) Uani 1 1 d . . .
H36B H 0.0431 1.2228 0.6916 0.057 Uiso 1 1 calc R . .
H36A H 0.076 1.1672 0.7743 0.057 Uiso 1 1 calc R . .
C37 C 0.01575(13) 1.11269(15) 0.6662(2) 0.0450(6) Uani 1 1 d . . .
H37B H -0.0189 1.1001 0.7187 0.054 Uiso 1 1 calc R . .
H37A H -0.0086 1.127 0.6031 0.054 Uiso 1 1 calc R . .
C38 C 0.06509(12) 1.04925(13) 0.64789(18) 0.0369(5) Uani 1 1 d . . .
H38B H 0.0722 1.0204 0.7108 0.044 Uiso 1 1 calc R . .
H38A H 0.0471 1.0159 0.5946 0.044 Uiso 1 1 calc R . .
C39 C 0.2336(2) 1.0460(2) 0.8041(2) 0.0718(10) Uani 1 1 d . . .
H39B H 0.1832 1.0456 0.8182 0.086 Uiso 1 1 calc R . .
H39A H 0.2484 1.0978 0.7943 0.086 Uiso 1 1 calc R . .
C40 C 0.2713(2) 1.0131(2) 0.8891(3) 0.0723(10) Uani 1 1 d . . .
H40B H 0.2399 1.0037 0.9469 0.087 Uiso 1 1 calc R . .
H40A H 0.3092 1.046 0.9118 0.087 Uiso 1 1 calc R . .
C41 C 0.2997(3) 0.9420(2) 0.8482(3) 0.0986(15) Uani 1 1 d . . .
H41B H 0.3471 0.9331 0.8742 0.118 Uiso 1 1 calc R . .
H41A H 0.2699 0.8999 0.868 0.118 Uiso 1 1 calc R . .
C42 C 0.3005(3) 0.9508(3) 0.7393(3) 0.0980(16) Uani 1 1 d . . .
H42B H 0.3464 0.9686 0.7165 0.118 Uiso 1 1 calc R . .
H42A H 0.2907 0.903 0.7056 0.118 Uiso 1 1 calc R . .

loop_
_atom_site_aniso_label
_atom_site_aniso_U_11
_atom_site_aniso_U_22
_atom_site_aniso_U_33
_atom_site_aniso_U_23
_atom_site_aniso_U_13
_atom_site_aniso_U_12
Li 0.036(2) 0.046(2) 0.037(2) -0.0054(18) 0.0031(17) 0.0071(18)
Si1 0.0205(2) 0.0201(2) 0.0277(3) -0.0003(2) -0.0016(2) -0.0010(2)
Si2 0.0265(3) 0.0335(3) 0.0530(4) -0.0074(3) -0.0046(3) 0.0075(3)
Si3 0.0280(3) 0.0304(3) 0.0301(3) -0.0067(3) -0.0014(2) 0.0025(2)
N1 0.0221(9) 0.0202(8) 0.0389(10) 0.0035(7) -0.0016(7) -0.0017(7)
N2 0.0226(8) 0.0217(8) 0.0307(10) 0.0030(7) -0.0002(7) -0.0023(7)
N3 0.0217(8) 0.0257(9) 0.0298(10) -0.0024(8) -0.0010(7) -0.0010(7)
O1 0.0323(9) 0.0371(9) 0.0515(11) -0.0086(7) 0.0062(8) 0.0023(7)
O2 0.0599(11) 0.0658(11) 0.0332(9) -0.0012(9) 0.0014(8) 0.0204(10)
C1 0.0237(10) 0.0261(11) 0.0274(11) -0.0005(8) -0.0032(8) -0.0014(8)
C2 0.0250(9) 0.0257(10) 0.0228(10) 0.0007(8) -0.0022(9) -0.0020(8)
C3 0.0301(11) 0.0311(11) 0.0278(12) 0.0026(9) 0.0000(9) 0.0044(9)
C4 0.0249(11) 0.0465(14) 0.0319(12) 0.0017(10) 0.0037(9) 0.0084(10)
C5 0.0229(11) 0.0463(13) 0.0359(13) 0.0053(10) 0.0025(9) -0.0041(10)
C6 0.0256(11) 0.0320(11) 0.0331(12) 0.0050(9) -0.0018(9) -0.0054(9)
C7 0.0310(12) 0.0204(11) 0.0602(16) 0.0025(10) 0.0003(11) -0.0024(9)
C8 0.0316(12) 0.0297(12) 0.081(2) 0.0214(12) -0.0076(13) -0.0039(10)
C9 0.068(2) 0.078(2) 0.060(2) 0.0350(17) -0.0058(16) 0.0077(18)
C10 0.0474(16) 0.0438(16) 0.110(3) 0.0342(17) -0.0298(17) -0.0118(14)
C11 0.0573(18) 0.0271(13) 0.140(4) 0.0253(17) -0.020(2) -0.0046(13)
C12 0.0298(10) 0.0193(10) 0.0359(13) -0.0007(8) -0.0033(9) -0.0010(8)
C13 0.0366(12) 0.0245(11) 0.0380(14) 0.0056(9) 0.0023(10) -0.0007(9)
C14 0.0514(15) 0.0347(13) 0.0475(15) 0.0069(11) 0.0117(12) 0.0026(11)
C15 0.0417(14) 0.0614(17) 0.0377(15) 0.0198(12) -0.0077(11) -0.0033(12)
C16 0.0637(17) 0.0257(12) 0.0576(17) 0.0082(11) 0.0119(14) 0.0032(12)
C17 0.0212(9) 0.0244(10) 0.0300(11) -0.0030(9) -0.0018(9) -0.0019(8)
C18 0.0257(10) 0.0249(10) 0.0406(13) -0.0069(10) -0.0047(10) -0.0024(8)
C19 0.0414(13) 0.0427(13) 0.0387(14) -0.0062(10) -0.0085(11) 0.0008(11)
C20 0.0365(13) 0.0539(16) 0.0426(14) -0.0092(12) 0.0081(11) -0.0057(12)
C21 0.0587(16) 0.0456(14) 0.0449(15) -0.0129(12) -0.0062(13) 0.0198(13)
C22 0.0482(18) 0.083(2) 0.106(3) 0.015(2) 0.030(2) 0.0222(17)
C23 0.0573(18) 0.0465(16) 0.109(3) -0.0306(17) -0.0339(18) 0.0258(14)
C24 0.0510(17) 0.0551(17) 0.070(2) -0.0106(15) -0.0215(15) 0.0178(14)
C25 0.0232(10) 0.0230(10) 0.0419(13) -0.0055(9) -0.0015(9) -0.0019(8)
C26 0.0459(14) 0.0316(12) 0.0518(16) 0.0007(11) 0.0083(12) -0.0082(11)
C27 0.0637(19) 0.0353(14) 0.083(2) 0.0055(14) 0.0142(16) -0.0199(14)
C28 0.0439(16) 0.0410(15) 0.131(3) -0.0191(19) 0.018(2) -0.0219(13)
C29 0.0364(14) 0.0377(14) 0.111(3) -0.0170(16) -0.0204(16) -0.0096(12)
C30 0.0294(12) 0.0330(13) 0.0726(19) -0.0101(12) -0.0131(12) -0.0027(10)
C31 0.0351(12) 0.0284(12) 0.0521(15) -0.0138(11) 0.0009(11) -0.0017(10)
C32 0.0433(14) 0.0286(13) 0.084(2) -0.0204(13) 0.0005(14) -0.0024(11)
C33 0.0600(18) 0.0431(15) 0.089(2) -0.0277(15) -0.0183(17) -0.0134(14)
C34 0.0602(17) 0.0243(11) 0.100(2) -0.0047(15) -0.0068(18) -0.0087(12)
C35 0.0531(15) 0.0338(13) 0.0563(17) -0.0009(11) 0.0061(13) -0.0027(12)
C36 0.0519(15) 0.0449(14) 0.0451(16) -0.0118(12) -0.0053(12) 0.0151(12)
C37 0.0328(12) 0.0611(16) 0.0410(14) -0.0082(12) 0.0022(11) 0.0067(12)
C38 0.0395(13) 0.0382(13) 0.0329(13) 0.0006(10) -0.0008(10) -0.0031(10)
C39 0.079(2) 0.096(3) 0.0398(17) -0.0157(17) -0.0056(15) 0.023(2)
C40 0.092(3) 0.074(2) 0.051(2) 0.0021(16) -0.0139(18) 0.005(2)
C41 0.148(4) 0.071(2) 0.076(3) -0.0075(19) -0.054(3) 0.014(3)
C42 0.130(4) 0.104(3) 0.059(2) 0.012(2) 0.010(2) 0.075(3)

loop_
_atom_type_symbol
_atom_type_description
_atom_type_scat_dispersion_real
_atom_type_scat_dispersion_imag
_atom_type_scat_source
C C 0.0033 0.0016 'International Tables Vol C Tables 4.2.6.8 and 6.1.1.4'
H H 0 0 'International Tables Vol C Tables 4.2.6.8 and 6.1.1.4'
Li Li -0.0003 0.0001 'International Tables Vol C Tables 4.2.6.8 and 6.1.1.4'
N N 0.0061 0.0033 'International Tables Vol C Tables 4.2.6.8 and 6.1.1.4'
Si Si 0.0817 0.0704 'International Tables Vol C Tables 4.2.6.8 and 6.1.1.4'
O O 0.0106 0.006 'International Tables Vol C Tables 4.2.6.8 and 6.1.1.4'

loop_
_geom_angle_atom_site_label_1
_geom_angle_atom_site_label_2
_geom_angle_atom_site_label_3
_geom_angle
_geom_angle_site_symmetry_1
_geom_angle_site_symmetry_3
_geom_angle_publ_flag
O1 Li O2 103.8(2) . . ?
O1 Li N3 130.9(2) . . ?
O2 Li N3 125.4(2) . . ?
N3 Si1 N1 120.16(9) . . ?
N3 Si1 N2 107.61(8) . . ?
N1 Si1 N2 89.05(8) . . ?
N3 Si1 Si3 115.09(6) . . ?
N1 Si1 Si3 106.53(7) . . ?
N2 Si1 Si3 116.04(6) . . ?
C18 Si2 C24 116.02(13) . . ?
C18 Si2 C22 115.52(13) . . ?
C24 Si2 C22 108.82(19) . . ?
C18 Si2 C23 104.34(12) . . ?
C24 Si2 C23 104.29(15) . . ?
C22 Si2 C23 106.70(19) . . ?
C20 Si3 C19 110.69(12) . . ?
C20 Si3 C21 103.44(13) . . ?
C19 Si3 C21 104.78(12) . . ?
C20 Si3 Si1 114.71(9) . . ?
C19 Si3 Si1 106.98(9) . . ?
C21 Si3 Si1 115.83(9) . . ?
C1 N1 C7 118.51(17) . . ?
C1 N1 Si1 112.89(13) . . ?
C7 N1 Si1 127.10(15) . . ?
C2 N2 C12 118.13(17) . . ?
C2 N2 Si1 112.73(13) . . ?
C12 N2 Si1 124.56(13) . . ?
C17 N3 Si1 132.71(15) . . ?
C17 N3 Li 111.00(18) . . ?
Si1 N3 Li 113.48(15) . . ?
C35 O1 C38 109.74(18) . . ?
C35 O1 Li 124.1(2) . . ?
C38 O1 Li 124.61(19) . . ?
C39 O2 C42 107.7(3) . . ?
C39 O2 Li 121.8(2) . . ?
C42 O2 Li 129.6(2) . . ?
C6 C1 N1 128.54(19) . . ?
C6 C1 C2 119.09(19) . . ?
N1 C1 C2 112.37(17) . . ?
C3 C2 N2 128.02(18) . . ?
C3 C2 C1 119.47(18) . . ?
N2 C2 C1 112.47(17) . . ?
C2 C3 C4 120.3(2) . . ?
C5 C4 C3 120.3(2) . . ?
C4 C5 C6 120.1(2) . . ?
C1 C6 C5 120.6(2) . . ?
N1 C7 C8 118.3(2) . . ?
C9 C8 C10 110.5(3) . . ?
C9 C8 C7 113.0(2) . . ?
C10 C8 C7 109.5(2) . . ?
C9 C8 C11 109.6(3) . . ?
C10 C8 C11 108.0(2) . . ?
C7 C8 C11 106.0(3) . . ?
N2 C12 C13 118.47(17) . . ?
C14 C13 C15 109.0(2) . . ?
C14 C13 C16 109.36(19) . . ?
C15 C13 C16 109.0(2) . . ?
C14 C13 C12 109.44(19) . . ?
C15 C13 C12 113.30(18) . . ?
C16 C13 C12 106.71(19) . . ?
C18 C17 N3 123.22(18) . . ?
C18 C17 C25 123.25(18) . . ?
N3 C17 C25 113.52(16) . . ?
C17 C18 Si2 141.69(17) . . ?
C30 C25 C26 108.1(2) . . ?
C30 C25 C31 106.97(19) . . ?
C26 C25 C31 107.85(19) . . ?
C30 C25 C17 113.60(18) . . ?
C26 C25 C17 108.14(18) . . ?
C31 C25 C17 111.98(17) . . ?
C25 C26 C27 110.8(2) . . ?
C34 C27 C28 109.1(3) . . ?
C34 C27 C26 109.5(2) . . ?
C28 C27 C26 109.3(2) . . ?
C29 C28 C27 109.1(2) . . ?
C33 C29 C28 110.4(3) . . ?
C33 C29 C30 110.1(2) . . ?
C28 C29 C30 108.5(3) . . ?
C29 C30 C25 111.3(2) . . ?
C32 C31 C25 111.6(2) . . ?
C34 C32 C33 110.2(3) . . ?
C34 C32 C31 109.6(2) . . ?
C33 C32 C31 109.1(2) . . ?
C29 C33 C32 108.9(2) . . ?
C32 C34 C27 109.8(2) . . ?
O1 C35 C36 105.7(2) . . ?
C35 C36 C37 102.0(2) . . ?
C38 C37 C36 102.32(19) . . ?
O1 C38 C37 104.84(19) . . ?
O2 C39 C40 108.7(3) . . ?
C39 C40 C41 104.8(3) . . ?
C42 C41 C40 105.5(3) . . ?
O2 C42 C41 107.0(3) . . ?

loop_
_geom_bond_atom_site_label_1
_geom_bond_atom_site_label_2
_geom_bond_distance
_geom_bond_site_symmetry_2
_geom_bond_publ_flag
Li O1 1.894(4) . ?
Li O2 1.928(5) . ?
Li N3 1.942(4) . ?
Si1 N3 1.6683(17) . ?
Si1 N1 1.7814(18) . ?
Si1 N2 1.7824(17) . ?
Si1 Si3 2.3791(8) . ?
Si2 C18 1.850(2) . ?
Si2 C24 1.873(3) . ?
Si2 C22 1.876(4) . ?
Si2 C23 1.877(3) . ?
Si3 C20 1.872(3) . ?
Si3 C19 1.873(2) . ?
Si3 C21 1.893(3) . ?
N1 C1 1.401(3) . ?
N1 C7 1.467(3) . ?
N2 C2 1.400(3) . ?
N2 C12 1.464(3) . ?
N3 C17 1.391(3) . ?
O1 C35 1.438(3) . ?
O1 C38 1.453(3) . ?
O2 C39 1.433(4) . ?
O2 C42 1.436(4) . ?
C1 C6 1.379(3) . ?
C1 C2 1.430(3) . ?
C2 C3 1.389(3) . ?
C3 C4 1.391(3) . ?
C4 C5 1.382(3) . ?
C5 C6 1.398(3) . ?
C7 C8 1.534(4) . ?
C8 C9 1.498(4) . ?
C8 C10 1.522(4) . ?
C8 C11 1.547(4) . ?
C12 C13 1.542(3) . ?
C13 C14 1.517(3) . ?
C13 C15 1.520(3) . ?
C13 C16 1.534(3) . ?
C17 C18 1.364(3) . ?
C17 C25 1.548(3) . ?
C25 C30 1.537(3) . ?
C25 C26 1.538(3) . ?
C25 C31 1.545(3) . ?
C26 C27 1.539(3) . ?
C27 C34 1.531(4) . ?
C27 C28 1.535(5) . ?
C28 C29 1.529(6) . ?
C29 C33 1.519(4) . ?
C29 C30 1.535(3) . ?
C31 C32 1.530(3) . ?
C32 C34 1.511(5) . ?
C32 C33 1.520(4) . ?
C35 C36 1.506(4) . ?
C36 C37 1.514(4) . ?
C37 C38 1.511(3) . ?
C39 C40 1.464(5) . ?
C40 C41 1.498(5) . ?
C41 C42 1.446(5) . ?
